data_7706052
loop_
_publ_author_name
'Shere, Henry'
'Hill, Michael S.'
'P\'echarman, Anne-Fr\'ed\'erique'
'Mahon, Mary F.'

_publ_section_title
;
 Reactivity of a magnesium diboranate with organic nitriles.
;
_journal_issue 4
_journal_name_full 'Dalton transactions (Cambridge, England : 2003)'
_journal_page_first 1283
_journal_page_last 1292
_journal_paper_doi 10.1039/d0dt04016a
_journal_volume 50
_journal_year 2021
_chemical_formula_moiety 'C50 H83 B2 Mg N3 O4, C2.5 H6'
_chemical_formula_sum 'C52.5 H89 B2 Mg N3 O4'
_chemical_formula_weight 872.19
_space_group_crystal_system monoclinic
_space_group_IT_number 15
_space_group_name_Hall '-C 2yc'
_space_group_name_H-M_alt 'C 1 2/c 1'
_atom_sites_solution_hydrogens mixed
_atom_sites_solution_primary iterative
_audit_creation_date 2019-08-13
_audit_creation_method
;
Olex2 1.2
(compiled 2018.05.29 svn.r3508 for OlexSys, GUI svn.r5506)
;
_audit_update_record
;
2020-11-17 deposited with the CCDC.	2020-12-11 downloaded from the CCDC.
;
_cell_angle_alpha 90
_cell_angle_beta 99.6600(10)
_cell_angle_gamma 90
_cell_formula_units_Z 8
_cell_length_a 36.7820(6)
_cell_length_b 15.5738(2)
_cell_length_c 19.0103(3)
_cell_measurement_reflns_used 12464
_cell_measurement_temperature 150.01(10)
_cell_measurement_theta_max 72.2810
_cell_measurement_theta_min 3.0800
_cell_volume 10735.4(3)
_computing_cell_refinement 'CrysAlisPro 1.171.39.46 (Rigaku OD, 2018)'
_computing_data_collection 'CrysAlisPro 1.171.39.46 (Rigaku OD, 2018)'
_computing_data_reduction 'CrysAlisPro 1.171.39.46 (Rigaku OD, 2018)'
_computing_molecular_graphics 'Olex2 (Dolomanov et al., 2009)'
_computing_publication_material 'Olex2 (Dolomanov et al., 2009)'
_computing_structure_refinement 'ShelXL (Sheldrick, 2015)'
_computing_structure_solution 'olex2.solve (Bourhis et al., 2015)'
_diffrn_ambient_environment N~2~
_diffrn_ambient_temperature 150.01(10)
_diffrn_detector 'CCD plate'
_diffrn_detector_area_resol_mean 8.1150
_diffrn_detector_type EosS2
_diffrn_measured_fraction_theta_full 1.000
_diffrn_measured_fraction_theta_max 0.994
_diffrn_measurement_device 'four-circle diffractometer'
_diffrn_measurement_device_type 'SuperNova, Dual, Cu at home/near, EosS2'
_diffrn_measurement_method '\w scans'
_diffrn_radiation_monochromator mirror
_diffrn_radiation_probe x-ray
_diffrn_radiation_type CuK\a
_diffrn_radiation_wavelength 1.54184
_diffrn_reflns_av_R_equivalents 0.0473
_diffrn_reflns_av_unetI/netI 0.0434
_diffrn_reflns_Laue_measured_fraction_full 1.000
_diffrn_reflns_Laue_measured_fraction_max 0.994
_diffrn_reflns_limit_h_max 45
_diffrn_reflns_limit_h_min -45
_diffrn_reflns_limit_k_max 19
_diffrn_reflns_limit_k_min -19
_diffrn_reflns_limit_l_max 20
_diffrn_reflns_limit_l_min -23
_diffrn_reflns_number 45878
_diffrn_reflns_point_group_measured_fraction_full 1.000
_diffrn_reflns_point_group_measured_fraction_max 0.994
_diffrn_reflns_theta_full 67.684
_diffrn_reflns_theta_max 73.126
_diffrn_reflns_theta_min 3.088
_diffrn_source 'micro-focus sealed X-ray tube'
_diffrn_source_type 'SuperNova (Cu) X-ray Source'
_exptl_absorpt_coefficient_mu 0.612
_exptl_absorpt_correction_T_max 1.00000
_exptl_absorpt_correction_T_min 0.81605
_exptl_absorpt_correction_type multi-scan
_exptl_absorpt_process_details
;
CrysAlisPro 1.171.39.46 (Rigaku Oxford Diffraction, 2018)
Empirical absorption correction using spherical harmonics,
 implemented in SCALE3 ABSPACK scaling algorithm.
;
_exptl_crystal_colour colourless
_exptl_crystal_colour_primary colourless
_exptl_crystal_density_diffrn 1.079
_exptl_crystal_description block
_exptl_crystal_F_000 3832
_exptl_crystal_size_max 0.14
_exptl_crystal_size_mid 0.094
_exptl_crystal_size_min 0.092
_refine_diff_density_max 0.536
_refine_diff_density_min -0.301
_refine_diff_density_rms 0.042
_refine_ls_extinction_method none
_refine_ls_goodness_of_fit_ref 1.022
_refine_ls_hydrogen_treatment mixed
_refine_ls_matrix_type full
_refine_ls_number_parameters 650
_refine_ls_number_reflns 10690
_refine_ls_number_restraints 14
_refine_ls_restrained_S_all 1.023
_refine_ls_R_factor_all 0.0652
_refine_ls_R_factor_gt 0.0509
_refine_ls_shift/su_max 0.001
_refine_ls_shift/su_mean 0.000
_refine_ls_structure_factor_coef Fsqd
_refine_ls_weighting_details 'w=1/[\s^2^(Fo^2^)+(0.0734P)^2^+5.0077P] where P=(Fo^2^+2Fc^2^)/3'
_refine_ls_weighting_scheme calc
_refine_ls_wR_factor_gt 0.1311
_refine_ls_wR_factor_ref 0.1417
_reflns_Friedel_coverage 0.000
_reflns_number_gt 8526
_reflns_number_total 10690
_reflns_threshold_expression 'I > 2\s(I)'
_cod_data_source_file d0dt04016a2.cif
_cod_data_source_block s19msh139_cpd_2
_cod_depositor_comments 'Adding full bibliography for 7706050--7706056.cif.'
_cod_original_formula_sum 'C52.50 H89 B2 Mg N3 O4'
_cod_database_code 7706052
_shelxl_version_number 2014-3
_shelx_space_group_comment
;
The symmetry employed for this shelxl refinement is uniquely defined
by the following loop, which should always be used as a source of
symmetry information in preference to the above space-group names.
They are only intended as comments.
;
_olex2_refinement_description
;
1. Fixed Uiso
 At 1.2 times of:
  All C(H) groups, All C(H,H) groups, All C(H,H,H,H) groups
 At 1.5 times of:
  All C(H,H,H) groups
2. Restrained distances
 O3-C36 \\sim O3-C36A
 with sigma of 0.02
 C37-C36 \\sim C37-C36A
 with sigma of 0.02
 C36-C38 \\sim C36A-C38A
 with sigma of 0.02
 C36-C39 \\sim C36A-C39A
 with sigma of 0.02
 O3-C38 \\sim O3-C38A
 with sigma of 0.04
 O3-C39 \\sim O3-C39A
 with sigma of 0.04
 C37-C38 \\sim C37-C38A
 with sigma of 0.04
 C37-C39 \\sim C37-C39A
 with sigma of 0.04
 C38-C39 \\sim C38A-C39A
 with sigma of 0.04
 C37-C41 \\sim C37-C41A
 with sigma of 0.02
 C37-C40 \\sim C37-C40A
 with sigma of 0.02
 C37-C36A \\sim C37-C36
 with sigma of 0.005
 C51-H51_$1 \\sim C51-H51
 with sigma of 0.005
 C52-C53 \\sim C52-C53A
 with sigma of 0.02
3. Others
 Fixed Sof: C36(0.75) C38(0.75) H38A(0.75) H38B(0.75) H38C(0.75) C39(0.75)
 H39A(0.75) H39B(0.75) H39C(0.75) C40(0.75) H40A(0.75) H40B(0.75) H40C(0.75)
 C41(0.75) H41A(0.75) H41B(0.75) H41C(0.75) C36A(0.25) C38A(0.25) H38D(0.25)
 H38E(0.25) H38F(0.25) C39A(0.25) H39D(0.25) H39E(0.25) H39F(0.25) C40A(0.25)
 H40D(0.25) H40E(0.25) H40F(0.25) C41A(0.25) H41D(0.25) H41E(0.25) H41F(0.25)
 H52A(0.5) H52B(0.5) H52C(0.5) H52D(0.5) C53(0.5) H53A(0.5) H53B(0.5) H53C(0.5)
 C53A(0.5) H53D(0.5) H53E(0.5) H53F(0.5)
4.a Ternary CH refined with riding coordinates:
 C12(H12), C15(H15), C24(H24), C27(H27)
4.b Secondary CH2 refined with riding coordinates:
 C47(H47A,H47B), C48(H48A,H48B), C49(H49A,H49B), C52(H52A,H52B), C52(H52C,H52D)
4.c Aromatic/amide H refined with riding coordinates:
 C3(H3), C8(H8), C9(H9), C10(H10), C20(H20), C21(H21), C22(H22)
4.d Idealised Me refined as rotating group:
 C1(H1A,H1B,H1C), C5(H5A,H5B,H5C), C13(H13A,H13B,H13C), C14(H14A,H14B,H14C),
 C16(H16A,H16B,H16C), C17(H17A,H17B,H17C), C25(H25A,H25B,H25C), C26(H26A,H26B,
 H26C), C28(H28A,H28B,H28C), C29(H29A,H29B,H29C), C32(H32A,H32B,H32C), C33(H33A,
 H33B,H33C), C34(H34A,H34B,H34C), C35(H35A,H35B,H35C), C44(H44A,H44B,H44C),
 C45(H45A,H45B,H45C), C46(H46A,H46B,H46C), C50(H50A,H50B,H50C), C38(H38A,H38B,
 H38C), C39(H39A,H39B,H39C), C40(H40A,H40B,H40C), C41(H41A,H41B,H41C),
 C38A(H38D,H38E,H38F), C39A(H39D,H39E,H39F), C40A(H40D,H40E,H40F), C41A(H41D,
 H41E,H41F), C53(H53A,H53B,H53C), C53A(H53D,H53E,H53F)
;

loop_
_space_group_symop_operation_xyz
'x, y, z'
'-x, y, -z+1/2'
'x+1/2, y+1/2, z'
'-x+1/2, y+1/2, -z+1/2'
'-x, -y, -z'
'x, -y, z-1/2'
'-x+1/2, -y+1/2, -z'
'x+1/2, -y+1/2, z-1/2'

loop_
_atom_site_label
_atom_site_type_symbol
_atom_site_fract_x
_atom_site_fract_y
_atom_site_fract_z
_atom_site_U_iso_or_equiv
_atom_site_adp_type
_atom_site_occupancy
_atom_site_site_symmetry_order
_atom_site_calc_flag
_atom_site_refinement_flags_posn
_atom_site_refinement_flags_adp
_atom_site_refinement_flags_occupancy
_atom_site_disorder_assembly
_atom_site_disorder_group
Mg1 Mg 0.38644(2) 0.74342(3) 0.33845(2) 0.02485(12) Uani 1 1 d . . . . .
O1 O 0.33684(3) 0.70927(7) 0.35990(6) 0.0307(2) Uani 1 1 d . . . . .
O2 O 0.31654(3) 0.56519(8) 0.35135(6) 0.0345(3) Uani 1 1 d . . . . .
O3 O 0.36794(4) 0.38920(7) 0.35448(7) 0.0371(3) Uani 1 1 d D . . . .
O4 O 0.34848(4) 0.43562(8) 0.24032(7) 0.0382(3) Uani 1 1 d . . . . .
N1 N 0.42185(4) 0.81588(8) 0.41045(6) 0.0266(3) Uani 1 1 d . . . . .
N2 N 0.39654(4) 0.81135(8) 0.24944(7) 0.0270(3) Uani 1 1 d . . . . .
N3 N 0.37866(3) 0.61240(8) 0.31847(7) 0.0266(3) Uani 1 1 d . . . . .
C1 C 0.47821(5) 0.90482(12) 0.44092(9) 0.0387(4) Uani 1 1 d . . . . .
H1A H 0.4701 0.9624 0.4475 0.058 Uiso 1 1 calc GR . . . .
H1B H 0.5011 0.9063 0.4230 0.058 Uiso 1 1 calc GR . . . .
H1C H 0.4817 0.8751 0.4858 0.058 Uiso 1 1 calc GR . . . .
C2 C 0.44928(4) 0.85822(10) 0.38790(8) 0.0303(3) Uani 1 1 d . . . . .
C3 C 0.45346(5) 0.86755(11) 0.31655(9) 0.0340(3) Uani 1 1 d . . . . .
H3 H 0.4768 0.8852 0.3097 0.041 Uiso 1 1 calc R . . . .
C4 C 0.42793(5) 0.85434(11) 0.25340(8) 0.0318(3) Uani 1 1 d . . . . .
C5 C 0.43873(6) 0.89672(15) 0.18806(10) 0.0474(5) Uani 1 1 d . . . . .
H5A H 0.4549 0.8593 0.1676 0.071 Uiso 1 1 calc GR . . . .
H5B H 0.4511 0.9499 0.2016 0.071 Uiso 1 1 calc GR . . . .
H5C H 0.4170 0.9077 0.1536 0.071 Uiso 1 1 calc GR . . . .
C6 C 0.41732(4) 0.83076(10) 0.48324(8) 0.0284(3) Uani 1 1 d . . . . .
C7 C 0.42861(4) 0.76763(10) 0.53571(8) 0.0301(3) Uani 1 1 d . . . . .
C8 C 0.42356(5) 0.78425(12) 0.60539(9) 0.0364(4) Uani 1 1 d . . . . .
H8 H 0.4312 0.7436 0.6407 0.044 Uiso 1 1 calc R . . . .
C9 C 0.40752(6) 0.85974(13) 0.62344(9) 0.0409(4) Uani 1 1 d . . . . .
H9 H 0.4047 0.8698 0.6704 0.049 Uiso 1 1 calc R . . . .
C10 C 0.39577(6) 0.91994(12) 0.57137(9) 0.0389(4) Uani 1 1 d . . . . .
H10 H 0.3843 0.9698 0.5833 0.047 Uiso 1 1 calc R . . . .
C11 C 0.40082(5) 0.90725(11) 0.50109(8) 0.0327(3) Uani 1 1 d . . . . .
C12 C 0.44526(5) 0.68274(11) 0.51738(8) 0.0325(3) Uani 1 1 d . . . . .
H12 H 0.4309 0.6631 0.4721 0.039 Uiso 1 1 calc R . . . .
C13 C 0.48529(5) 0.69141(12) 0.50636(10) 0.0392(4) Uani 1 1 d . . . . .
H13A H 0.4865 0.7288 0.4667 0.059 Uiso 1 1 calc GR . . . .
H13B H 0.4947 0.6359 0.4969 0.059 Uiso 1 1 calc GR . . . .
H13C H 0.4998 0.7150 0.5486 0.059 Uiso 1 1 calc GR . . . .
C14 C 0.44288(6) 0.61227(12) 0.57280(10) 0.0417(4) Uani 1 1 d . . . . .
H14A H 0.4590 0.6263 0.6165 0.062 Uiso 1 1 calc GR . . . .
H14B H 0.4502 0.5583 0.5551 0.062 Uiso 1 1 calc GR . . . .
H14C H 0.4180 0.6081 0.5815 0.062 Uiso 1 1 calc GR . . . .
C15 C 0.38741(6) 0.97721(11) 0.44675(9) 0.0389(4) Uani 1 1 d . . . . .
H15 H 0.3958 0.9630 0.4019 0.047 Uiso 1 1 calc R . . . .
C16 C 0.40311(7) 1.06520(13) 0.47177(12) 0.0530(5) Uani 1 1 d . . . . .
H16A H 0.3920 1.0844 0.5112 0.079 Uiso 1 1 calc GR . . . .
H16B H 0.3979 1.1056 0.4333 0.079 Uiso 1 1 calc GR . . . .
H16C H 0.4293 1.0607 0.4865 0.079 Uiso 1 1 calc GR . . . .
C17 C 0.34537(6) 0.98176(14) 0.43247(11) 0.0500(5) Uani 1 1 d . . . . .
H17A H 0.3355 0.9283 0.4125 0.075 Uiso 1 1 calc GR . . . .
H17B H 0.3376 1.0275 0.3995 0.075 Uiso 1 1 calc GR . . . .
H17C H 0.3366 0.9924 0.4764 0.075 Uiso 1 1 calc GR . . . .
C18 C 0.37109(4) 0.81344(10) 0.18281(8) 0.0289(3) Uani 1 1 d . . . . .
C19 C 0.34054(5) 0.86867(11) 0.17739(9) 0.0335(3) Uani 1 1 d . . . . .
C20 C 0.31543(6) 0.87086(14) 0.11379(10) 0.0457(4) Uani 1 1 d . . . . .
H20 H 0.2954 0.9080 0.1095 0.055 Uiso 1 1 calc R . . . .
C21 C 0.31986(6) 0.81877(15) 0.05699(10) 0.0501(5) Uani 1 1 d . . . . .
H21 H 0.3030 0.8210 0.0148 0.060 Uiso 1 1 calc R . . . .
C22 C 0.34936(6) 0.76365(13) 0.06322(9) 0.0430(4) Uani 1 1 d . . . . .
H22 H 0.3519 0.7281 0.0251 0.052 Uiso 1 1 calc R . . . .
C23 C 0.37562(5) 0.75968(11) 0.12546(8) 0.0342(3) Uani 1 1 d . . . . .
C24 C 0.33478(5) 0.92661(12) 0.23907(9) 0.0364(4) Uani 1 1 d . . . . .
H24 H 0.3473 0.8987 0.2827 0.044 Uiso 1 1 calc R . . . .
C25 C 0.35358(10) 1.01199(16) 0.23473(15) 0.0760(9) Uani 1 1 d . . . . .
H25A H 0.3789 1.0027 0.2303 0.114 Uiso 1 1 calc GR . . . .
H25B H 0.3524 1.0445 0.2772 0.114 Uiso 1 1 calc GR . . . .
H25C H 0.3414 1.0431 0.1939 0.114 Uiso 1 1 calc GR . . . .
C26 C 0.29478(6) 0.9343(2) 0.24684(14) 0.0664(7) Uani 1 1 d . . . . .
H26A H 0.2816 0.9653 0.2069 0.100 Uiso 1 1 calc GR . . . .
H26B H 0.2929 0.9645 0.2901 0.100 Uiso 1 1 calc GR . . . .
H26C H 0.2843 0.8780 0.2484 0.100 Uiso 1 1 calc GR . . . .
C27 C 0.40756(6) 0.69712(13) 0.12756(10) 0.0451(4) Uani 1 1 d . . . . .
H27 H 0.4244 0.7049 0.1728 0.054 Uiso 1 1 calc R . . . .
C28 C 0.42944(8) 0.71340(18) 0.06547(15) 0.0658(6) Uani 1 1 d . . . . .
H28A H 0.4142 0.6994 0.0209 0.099 Uiso 1 1 calc GR . . . .
H28B H 0.4511 0.6781 0.0720 0.099 Uiso 1 1 calc GR . . . .
H28C H 0.4365 0.7728 0.0653 0.099 Uiso 1 1 calc GR . . . .
C29 C 0.39441(8) 0.60484(15) 0.12307(15) 0.0622(6) Uani 1 1 d . . . . .
H29A H 0.3827 0.5921 0.1633 0.093 Uiso 1 1 calc GR . . . .
H29B H 0.4151 0.5672 0.1232 0.093 Uiso 1 1 calc GR . . . .
H29C H 0.3771 0.5967 0.0798 0.093 Uiso 1 1 calc GR . . . .
C30 C 0.31487(5) 0.69416(13) 0.41527(9) 0.0378(4) Uani 1 1 d . . . . .
C31 C 0.31531(5) 0.59442(13) 0.42198(9) 0.0397(4) Uani 1 1 d . . . . .
C32 C 0.27637(5) 0.73005(16) 0.38898(11) 0.0495(5) Uani 1 1 d . . . . .
H32A H 0.2783 0.7887 0.3744 0.074 Uiso 1 1 calc GR . . . .
H32B H 0.2621 0.7274 0.4268 0.074 Uiso 1 1 calc GR . . . .
H32C H 0.2645 0.6967 0.3492 0.074 Uiso 1 1 calc GR . . . .
C33 C 0.33127(6) 0.74036(15) 0.48396(10) 0.0461(4) Uani 1 1 d . . . . .
H33A H 0.3566 0.7235 0.4979 0.069 Uiso 1 1 calc GR . . . .
H33B H 0.3176 0.7254 0.5210 0.069 Uiso 1 1 calc GR . . . .
H33C H 0.3300 0.8013 0.4762 0.069 Uiso 1 1 calc GR . . . .
C34 C 0.28087(7) 0.55803(18) 0.44561(13) 0.0590(6) Uani 1 1 d . . . . .
H34A H 0.2596 0.5717 0.4107 0.089 Uiso 1 1 calc GR . . . .
H34B H 0.2781 0.5826 0.4907 0.089 Uiso 1 1 calc GR . . . .
H34C H 0.2831 0.4968 0.4503 0.089 Uiso 1 1 calc GR . . . .
C35 C 0.34925(6) 0.56103(15) 0.47216(10) 0.0491(5) Uani 1 1 d . . . . .
H35A H 0.3514 0.5002 0.4659 0.074 Uiso 1 1 calc GR . . . .
H35B H 0.3467 0.5729 0.5207 0.074 Uiso 1 1 calc GR . . . .
H35C H 0.3709 0.5890 0.4614 0.074 Uiso 1 1 calc GR . . . .
C37 C 0.33359(5) 0.34976(11) 0.24334(10) 0.0360(4) Uani 1 1 d D . . . .
C42 C 0.39303(4) 0.53820(10) 0.31772(8) 0.0288(3) Uani 1 1 d . . . . .
C43 C 0.43503(5) 0.52450(11) 0.32694(10) 0.0357(4) Uani 1 1 d . . . . .
C44 C 0.44740(5) 0.48414(13) 0.40097(12) 0.0480(5) Uani 1 1 d . . . . .
H44A H 0.4412 0.5219 0.4370 0.072 Uiso 1 1 calc GR . . . .
H44B H 0.4736 0.4753 0.4087 0.072 Uiso 1 1 calc GR . . . .
H44C H 0.4352 0.4300 0.4034 0.072 Uiso 1 1 calc GR . . . .
C45 C 0.45585(5) 0.60832(12) 0.32133(10) 0.0399(4) Uani 1 1 d . . . . .
H45A H 0.4470 0.6349 0.2761 0.060 Uiso 1 1 calc GR . . . .
H45B H 0.4817 0.5965 0.3252 0.060 Uiso 1 1 calc GR . . . .
H45C H 0.4519 0.6463 0.3591 0.060 Uiso 1 1 calc GR . . . .
C46 C 0.44367(6) 0.46052(16) 0.27093(14) 0.0571(6) Uani 1 1 d . . . . .
H46A H 0.4301 0.4084 0.2743 0.086 Uiso 1 1 calc GR . . . .
H46B H 0.4696 0.4482 0.2791 0.086 Uiso 1 1 calc GR . . . .
H46C H 0.4367 0.4848 0.2242 0.086 Uiso 1 1 calc GR . . . .
C47 C 0.31671(5) 0.63729(11) 0.23061(9) 0.0335(3) Uani 1 1 d . . . . .
H47A H 0.3276 0.6873 0.2118 0.040 Uiso 1 1 calc R . . . .
H47B H 0.3234 0.5877 0.2048 0.040 Uiso 1 1 calc R . . . .
C48 C 0.27503(5) 0.64683(16) 0.21434(11) 0.0495(5) Uani 1 1 d . . . . .
H48A H 0.2683 0.6996 0.2360 0.059 Uiso 1 1 calc R . . . .
H48B H 0.2641 0.5997 0.2368 0.059 Uiso 1 1 calc R . . . .
C49 C 0.25839(6) 0.64830(17) 0.13536(12) 0.0575(6) Uani 1 1 d . . . . .
H49A H 0.2323 0.6611 0.1308 0.069 Uiso 1 1 calc R . . . .
H49B H 0.2698 0.6944 0.1125 0.069 Uiso 1 1 calc R . . . .
C50 C 0.26283(9) 0.5670(2) 0.09683(16) 0.0836(10) Uani 1 1 d . . . . .
H50A H 0.2491 0.5704 0.0493 0.125 Uiso 1 1 calc GR . . . .
H50B H 0.2538 0.5199 0.1216 0.125 Uiso 1 1 calc GR . . . .
H50C H 0.2884 0.5581 0.0947 0.125 Uiso 1 1 calc GR . . . .
B1 B 0.33528(5) 0.62663(11) 0.31354(9) 0.0287(3) Uani 1 1 d . . . . .
B2 B 0.36829(5) 0.45327(12) 0.30550(10) 0.0323(4) Uani 1 1 d . . . . .
C36 C 0.33754(9) 0.33131(17) 0.32463(13) 0.0353(5) Uani 0.75 1 d D . . A 1
C38 C 0.30335(7) 0.35568(16) 0.35513(14) 0.0418(5) Uani 0.75 1 d D . . A 1
H38A H 0.3084 0.3505 0.4062 0.063 Uiso 0.75 1 calc GR . . A 1
H38B H 0.2834 0.3181 0.3362 0.063 Uiso 0.75 1 calc GR . . A 1
H38C H 0.2966 0.4139 0.3423 0.063 Uiso 0.75 1 calc GR . . A 1
C39 C 0.34958(10) 0.24020(18) 0.34623(18) 0.0483(7) Uani 0.75 1 d D . . A 1
H39A H 0.3729 0.2285 0.3318 0.072 Uiso 0.75 1 calc GR . . A 1
H39B H 0.3315 0.2003 0.3235 0.072 Uiso 0.75 1 calc GR . . A 1
H39C H 0.3520 0.2344 0.3971 0.072 Uiso 0.75 1 calc GR . . A 1
C40 C 0.29541(8) 0.34640(19) 0.20172(15) 0.0483(6) Uani 0.75 1 d D . . A 1
H40A H 0.2802 0.3879 0.2204 0.073 Uiso 0.75 1 calc GR . . A 1
H40B H 0.2854 0.2900 0.2054 0.073 Uiso 0.75 1 calc GR . . A 1
H40C H 0.2961 0.3591 0.1525 0.073 Uiso 0.75 1 calc GR . . A 1
C41 C 0.35975(8) 0.29539(17) 0.20646(15) 0.0474(6) Uani 0.75 1 d D . . A 1
H41A H 0.3603 0.3180 0.1597 0.071 Uiso 0.75 1 calc GR . . A 1
H41B H 0.3512 0.2371 0.2026 0.071 Uiso 0.75 1 calc GR . . A 1
H41C H 0.3841 0.2971 0.2341 0.071 Uiso 0.75 1 calc GR . . A 1
C36A C 0.3545(2) 0.3094(4) 0.3133(3) 0.0404(17) Uani 0.25 1 d D . . A 2
C38A C 0.3322(4) 0.2650(7) 0.3612(5) 0.059(2) Uani 0.25 1 d D . . A 2
H38D H 0.3484 0.2406 0.4010 0.089 Uiso 0.25 1 calc GR . . A 2
H38E H 0.3178 0.2203 0.3352 0.089 Uiso 0.25 1 calc GR . . A 2
H38F H 0.3161 0.3057 0.3782 0.089 Uiso 0.25 1 calc GR . . A 2
C39A C 0.3858(2) 0.2529(5) 0.2985(5) 0.0502(19) Uani 0.25 1 d D . . A 2
H39D H 0.3973 0.2785 0.2618 0.075 Uiso 0.25 1 calc GR . . A 2
H39E H 0.3764 0.1973 0.2832 0.075 Uiso 0.25 1 calc GR . . A 2
H39F H 0.4037 0.2470 0.3413 0.075 Uiso 0.25 1 calc GR . . A 2
C40A C 0.2934(2) 0.3766(5) 0.2535(5) 0.0475(18) Uani 0.25 1 d D . . A 2
H40D H 0.2948 0.4136 0.2942 0.071 Uiso 0.25 1 calc GR . . A 2
H40E H 0.2795 0.3261 0.2607 0.071 Uiso 0.25 1 calc GR . . A 2
H40F H 0.2815 0.4063 0.2116 0.071 Uiso 0.25 1 calc GR . . A 2
C41A C 0.3297(3) 0.2952(5) 0.1764(4) 0.0488(19) Uani 0.25 1 d D . . A 2
H41D H 0.3142 0.3243 0.1381 0.073 Uiso 0.25 1 calc GR . . A 2
H41E H 0.3188 0.2410 0.1851 0.073 Uiso 0.25 1 calc GR . . A 2
H41F H 0.3535 0.2858 0.1638 0.073 Uiso 0.25 1 calc GR . . A 2
C51 C 0.5000 1.1437(3) 0.2500 0.0828(15) Uani 1 2 d DS T P D .
H51 H 0.5135(10) 1.097(2) 0.271(2) 0.096(12) Uiso 1 1 d D . . . .
C52 C 0.47955(9) 1.1957(2) 0.29729(15) 0.0811(9) Uani 1 1 d D . . . .
H52A H 0.4631 1.2329 0.2657 0.097 Uiso 0.5 1 calc R . . B 1
H52B H 0.4978 1.2328 0.3248 0.097 Uiso 0.5 1 calc R . . B 1
H52C H 0.4579 1.2235 0.2707 0.097 Uiso 0.5 1 calc R . . C 2
H52D H 0.4952 1.2380 0.3249 0.097 Uiso 0.5 1 calc R . . C 2
C53 C 0.4566(2) 1.1596(6) 0.3503(4) 0.081(2) Uani 0.5 1 d D . . D 1
H53A H 0.4398 1.1171 0.3271 0.122 Uiso 0.5 1 calc GR . . D 1
H53B H 0.4428 1.2053 0.3675 0.122 Uiso 0.5 1 calc GR . . D 1
H53C H 0.4726 1.1338 0.3897 0.122 Uiso 0.5 1 calc GR . . D 1
C53A C 0.4696(3) 1.1226(6) 0.3431(6) 0.098(3) Uani 0.5 1 d D . . D 2
H53D H 0.4556 1.0803 0.3133 0.147 Uiso 0.5 1 calc GR . . D 2
H53E H 0.4551 1.1443 0.3768 0.147 Uiso 0.5 1 calc GR . . D 2
H53F H 0.4917 1.0968 0.3682 0.147 Uiso 0.5 1 calc GR . . D 2

loop_
_atom_site_aniso_label
_atom_site_aniso_U_11
_atom_site_aniso_U_22
_atom_site_aniso_U_33
_atom_site_aniso_U_23
_atom_site_aniso_U_13
_atom_site_aniso_U_12
Mg1 0.0275(2) 0.0250(2) 0.0215(2) 0.00143(17) 0.00252(18) -0.00059(18)
O1 0.0289(5) 0.0343(6) 0.0299(5) 0.0012(4) 0.0075(4) 0.0008(4)
O2 0.0315(6) 0.0391(6) 0.0317(6) 0.0046(5) 0.0013(4) -0.0066(5)
O3 0.0436(7) 0.0277(6) 0.0358(6) 0.0013(5) -0.0055(5) -0.0041(5)
O4 0.0401(6) 0.0350(6) 0.0353(6) 0.0035(5) -0.0054(5) -0.0085(5)
N1 0.0311(6) 0.0262(6) 0.0213(6) 0.0019(4) 0.0013(5) 0.0001(5)
N2 0.0307(6) 0.0281(6) 0.0221(6) 0.0024(5) 0.0041(5) 0.0004(5)
N3 0.0259(6) 0.0277(6) 0.0251(6) 0.0016(5) 0.0015(5) -0.0006(5)
C1 0.0384(9) 0.0437(9) 0.0314(8) 0.0012(7) -0.0015(7) -0.0099(7)
C2 0.0300(7) 0.0314(8) 0.0274(7) 0.0013(6) -0.0010(6) -0.0008(6)
C3 0.0311(8) 0.0401(9) 0.0305(8) 0.0043(6) 0.0045(6) -0.0081(6)
C4 0.0349(8) 0.0338(8) 0.0269(7) 0.0040(6) 0.0061(6) -0.0021(6)
C5 0.0481(11) 0.0622(12) 0.0308(9) 0.0099(8) 0.0035(8) -0.0185(9)
C6 0.0309(7) 0.0313(7) 0.0214(7) 0.0002(5) -0.0002(5) -0.0036(6)
C7 0.0301(7) 0.0339(8) 0.0246(7) 0.0019(6) -0.0007(6) -0.0020(6)
C8 0.0395(9) 0.0444(9) 0.0236(7) 0.0054(6) 0.0005(6) 0.0012(7)
C9 0.0510(10) 0.0488(10) 0.0220(7) -0.0007(7) 0.0037(7) 0.0016(8)
C10 0.0501(10) 0.0370(9) 0.0292(8) -0.0055(6) 0.0057(7) 0.0025(7)
C11 0.0398(8) 0.0312(8) 0.0252(7) -0.0006(6) 0.0004(6) -0.0017(6)
C12 0.0357(8) 0.0335(8) 0.0263(7) 0.0053(6) -0.0006(6) 0.0016(6)
C13 0.0353(9) 0.0422(9) 0.0385(9) 0.0060(7) 0.0011(7) 0.0045(7)
C14 0.0488(10) 0.0407(9) 0.0339(9) 0.0109(7) 0.0022(7) 0.0029(8)
C15 0.0559(11) 0.0322(8) 0.0283(8) 0.0000(6) 0.0056(7) 0.0072(7)
C16 0.0719(14) 0.0320(9) 0.0537(12) 0.0036(8) 0.0063(10) 0.0029(9)
C17 0.0564(12) 0.0497(11) 0.0402(10) 0.0046(8) -0.0026(8) 0.0125(9)
C18 0.0333(8) 0.0313(7) 0.0219(7) 0.0035(6) 0.0037(6) -0.0037(6)
C19 0.0361(8) 0.0370(8) 0.0266(7) 0.0020(6) 0.0029(6) 0.0008(7)
C20 0.0421(10) 0.0545(11) 0.0368(9) 0.0012(8) -0.0044(8) 0.0073(8)
C21 0.0515(11) 0.0651(13) 0.0286(9) -0.0008(8) -0.0082(8) 0.0011(10)
C22 0.0539(11) 0.0496(10) 0.0243(8) -0.0041(7) 0.0036(7) -0.0039(8)
C23 0.0422(9) 0.0354(8) 0.0251(7) 0.0012(6) 0.0059(6) -0.0022(7)
C24 0.0371(9) 0.0396(9) 0.0319(8) -0.0004(7) 0.0042(7) 0.0046(7)
C25 0.124(3) 0.0472(13) 0.0661(15) -0.0121(11) 0.0439(16) -0.0182(14)
C26 0.0415(11) 0.104(2) 0.0522(12) -0.0195(13) 0.0049(9) 0.0160(12)
C27 0.0562(11) 0.0440(10) 0.0349(9) -0.0052(7) 0.0067(8) 0.0096(9)
C28 0.0721(16) 0.0686(15) 0.0638(14) 0.0006(12) 0.0320(13) 0.0086(12)
C29 0.0808(17) 0.0420(11) 0.0704(15) -0.0054(10) 0.0319(13) 0.0071(11)
C30 0.0293(8) 0.0548(11) 0.0302(8) 0.0003(7) 0.0080(6) -0.0019(7)
C31 0.0356(9) 0.0521(10) 0.0314(8) 0.0065(7) 0.0052(7) -0.0087(8)
C32 0.0321(9) 0.0699(13) 0.0476(11) -0.0070(9) 0.0101(8) 0.0075(9)
C33 0.0423(10) 0.0624(12) 0.0349(9) -0.0067(8) 0.0107(7) -0.0062(9)
C34 0.0547(12) 0.0766(15) 0.0502(12) 0.0034(10) 0.0215(10) -0.0225(11)
C35 0.0539(11) 0.0584(12) 0.0321(9) 0.0100(8) -0.0016(8) -0.0048(9)
C37 0.0388(9) 0.0303(8) 0.0371(9) -0.0048(7) 0.0014(7) -0.0043(7)
C42 0.0277(7) 0.0291(7) 0.0278(7) -0.0002(6) -0.0005(6) -0.0008(6)
C43 0.0285(8) 0.0332(8) 0.0432(9) -0.0047(7) 0.0000(7) 0.0041(6)
C44 0.0386(10) 0.0372(9) 0.0609(12) 0.0081(8) -0.0130(9) 0.0044(7)
C45 0.0276(8) 0.0463(10) 0.0449(9) 0.0001(7) 0.0031(7) -0.0025(7)
C46 0.0395(10) 0.0577(13) 0.0733(15) -0.0251(11) 0.0063(10) 0.0089(9)
C47 0.0292(8) 0.0372(8) 0.0326(8) 0.0044(6) 0.0010(6) 0.0006(6)
C48 0.0356(9) 0.0731(14) 0.0371(10) -0.0069(9) -0.0019(7) 0.0073(9)
C49 0.0447(11) 0.0764(15) 0.0461(11) -0.0070(10) -0.0071(9) 0.0134(10)
C50 0.0821(19) 0.100(2) 0.0591(15) -0.0274(15) -0.0167(14) 0.0309(17)
B1 0.0259(8) 0.0300(8) 0.0290(8) 0.0025(6) 0.0014(6) -0.0002(6)
B2 0.0301(8) 0.0277(8) 0.0369(9) 0.0013(7) -0.0007(7) -0.0001(7)
C36 0.0387(14) 0.0260(12) 0.0390(13) -0.0003(9) -0.0002(10) -0.0048(10)
C38 0.0454(13) 0.0335(11) 0.0476(13) -0.0014(10) 0.0113(11) -0.0084(10)
C39 0.0610(19) 0.0280(14) 0.0541(17) 0.0032(11) 0.0050(14) -0.0005(12)
C40 0.0412(13) 0.0520(15) 0.0474(15) -0.0047(12) -0.0054(11) -0.0133(11)
C41 0.0555(16) 0.0403(13) 0.0457(14) -0.0131(11) 0.0067(12) -0.0027(11)
C36A 0.045(5) 0.033(4) 0.040(4) -0.007(3) -0.002(4) -0.001(4)
C38A 0.086(8) 0.043(5) 0.046(5) -0.001(4) 0.005(5) -0.015(5)
C39A 0.061(5) 0.030(3) 0.057(5) -0.003(3) 0.003(4) 0.006(3)
C40A 0.043(4) 0.040(4) 0.060(5) -0.007(4) 0.010(4) -0.007(3)
C41A 0.058(5) 0.040(4) 0.046(4) -0.012(3) 0.000(4) -0.003(3)
C51 0.090(3) 0.062(2) 0.077(3) 0.000 -0.045(2) 0.000
C52 0.0754(18) 0.110(2) 0.0492(13) 0.0115(14) -0.0145(12) -0.0312(17)
C53 0.061(4) 0.111(7) 0.069(4) -0.003(4) 0.000(3) -0.020(4)
C53A 0.100(7) 0.094(6) 0.101(6) 0.023(5) 0.019(5) -0.019(5)

loop_
_atom_type_symbol
_atom_type_description
_atom_type_scat_dispersion_real
_atom_type_scat_dispersion_imag
_atom_type_scat_source
C C 0.0181 0.0091 'International Tables Vol C Tables 4.2.6.8 and 6.1.1.4'
H H 0.0000 0.0000 'International Tables Vol C Tables 4.2.6.8 and 6.1.1.4'
B B 0.0090 0.0039 'International Tables Vol C Tables 4.2.6.8 and 6.1.1.4'
Mg Mg 0.1719 0.1771 'International Tables Vol C Tables 4.2.6.8 and 6.1.1.4'
N N 0.0311 0.0180 'International Tables Vol C Tables 4.2.6.8 and 6.1.1.4'
O O 0.0492 0.0322 'International Tables Vol C Tables 4.2.6.8 and 6.1.1.4'

loop_
_geom_angle_atom_site_label_1
_geom_angle_atom_site_label_2
_geom_angle_atom_site_label_3
_geom_angle
_geom_angle_site_symmetry_1
_geom_angle_site_symmetry_3
_geom_angle_publ_flag
O1 Mg1 N1 120.34(5) . . ?
O1 Mg1 N2 126.32(5) . . ?
O1 Mg1 N3 71.10(5) . . ?
O1 Mg1 B1 36.64(5) . . ?
N1 Mg1 N2 94.73(5) . . ?
N1 Mg1 N3 135.13(5) . . ?
N1 Mg1 B1 149.40(6) . . ?
N2 Mg1 N3 112.76(5) . . ?
N2 Mg1 B1 115.44(6) . . ?
N3 Mg1 B1 37.86(5) . . ?
C30 O1 Mg1 145.79(10) . . ?
C30 O1 B1 107.77(13) . . ?
B1 O1 Mg1 93.01(9) . . ?
C31 O2 B1 110.57(13) . . ?
B2 O3 C36 106.13(14) . . ?
B2 O3 C36A 106.7(2) . . ?
B2 O4 C37 107.42(13) . . ?
C2 N1 Mg1 119.00(10) . . ?
C2 N1 C6 116.40(13) . . ?
C6 N1 Mg1 124.36(10) . . ?
C4 N2 Mg1 118.89(10) . . ?
C4 N2 C18 117.95(13) . . ?
C18 N2 Mg1 123.15(10) . . ?
C42 N3 Mg1 147.78(11) . . ?
C42 N3 B1 122.56(13) . . ?
B1 N3 Mg1 88.86(9) . . ?
N1 C2 C1 120.34(14) . . ?
N1 C2 C3 125.11(14) . . ?
C3 C2 C1 114.49(15) . . ?
C2 C3 C4 130.16(16) . . ?
N2 C4 C3 124.85(15) . . ?
N2 C4 C5 121.23(15) . . ?
C3 C4 C5 113.90(15) . . ?
C7 C6 N1 119.93(14) . . ?
C11 C6 N1 119.55(14) . . ?
C11 C6 C7 120.50(15) . . ?
C6 C7 C12 121.66(14) . . ?
C8 C7 C6 118.18(16) . . ?
C8 C7 C12 120.16(15) . . ?
C9 C8 C7 121.61(16) . . ?
C10 C9 C8 119.65(16) . . ?
C9 C10 C11 121.03(17) . . ?
C6 C11 C15 123.10(15) . . ?
C10 C11 C6 118.99(15) . . ?
C10 C11 C15 117.90(16) . . ?
C7 C12 C13 112.87(14) . . ?
C7 C12 C14 113.13(15) . . ?
C13 C12 C14 108.94(14) . . ?
C11 C15 C16 111.50(15) . . ?
C11 C15 C17 110.90(16) . . ?
C17 C15 C16 109.37(17) . . ?
C19 C18 N2 118.09(14) . . ?
C19 C18 C23 120.33(15) . . ?
C23 C18 N2 121.53(15) . . ?
C18 C19 C24 121.30(15) . . ?
C20 C19 C18 118.95(16) . . ?
C20 C19 C24 119.75(16) . . ?
C21 C20 C19 121.04(19) . . ?
C22 C21 C20 119.67(17) . . ?
C21 C22 C23 121.63(17) . . ?
C18 C23 C27 123.52(15) . . ?
C22 C23 C18 118.36(17) . . ?
C22 C23 C27 118.12(16) . . ?
C25 C24 C19 110.87(16) . . ?
C25 C24 C26 113.5(2) . . ?
C26 C24 C19 112.76(16) . . ?
C23 C27 C28 111.77(18) . . ?
C29 C27 C23 111.61(19) . . ?
C29 C27 C28 108.22(18) . . ?
O1 C30 C31 102.81(14) . . ?
O1 C30 C32 107.60(15) . . ?
O1 C30 C33 110.90(15) . . ?
C32 C30 C31 112.83(16) . . ?
C33 C30 C31 113.79(16) . . ?
C33 C30 C32 108.65(17) . . ?
O2 C31 C30 104.06(13) . . ?
O2 C31 C34 108.55(16) . . ?
O2 C31 C35 109.12(16) . . ?
C34 C31 C30 113.42(18) . . ?
C34 C31 C35 108.77(17) . . ?
C35 C31 C30 112.71(16) . . ?
O4 C37 C36 103.71(14) . . ?
O4 C37 C40 109.84(17) . . ?
O4 C37 C41 102.74(17) . . ?
O4 C37 C36A 105.7(3) . . ?
O4 C37 C40A 97.4(3) . . ?
O4 C37 C41A 117.8(4) . . ?
C40 C37 C36 116.3(2) . . ?
C40 C37 C41 110.14(19) . . ?
C41 C37 C36 113.0(2) . . ?
C36A C37 C40A 110.0(5) . . ?
C41A C37 C36A 117.1(5) . . ?
C41A C37 C40A 106.9(5) . . ?
N3 C42 C43 122.38(14) . . ?
N3 C42 B2 121.69(14) . . ?
C43 C42 B2 115.92(14) . . ?
C44 C43 C42 107.31(15) . . ?
C45 C43 C42 112.27(14) . . ?
C45 C43 C44 109.79(15) . . ?
C45 C43 C46 110.08(17) . . ?
C46 C43 C42 109.42(14) . . ?
C46 C43 C44 107.84(17) . . ?
C48 C47 B1 117.06(15) . . ?
C47 C48 C49 115.26(18) . . ?
C50 C49 C48 114.4(2) . . ?
O1 B1 Mg1 50.35(7) . . ?
O1 B1 N3 98.05(11) . . ?
O1 B1 C47 115.88(13) . . ?
O2 B1 Mg1 139.96(11) . . ?
O2 B1 O1 104.01(13) . . ?
O2 B1 N3 115.82(13) . . ?
O2 B1 C47 113.28(13) . . ?
N3 B1 Mg1 53.27(7) . . ?
N3 B1 C47 109.00(13) . . ?
C47 B1 Mg1 106.24(10) . . ?
O3 B2 C42 125.09(15) . . ?
O4 B2 O3 114.18(15) . . ?
O4 B2 C42 120.37(15) . . ?
O3 C36 C37 102.00(17) . . ?
O3 C36 C38 108.9(2) . . ?
O3 C36 C39 107.4(2) . . ?
C38 C36 C37 112.8(2) . . ?
C38 C36 C39 110.6(2) . . ?
C39 C36 C37 114.5(2) . . ?
O3 C36A C37 100.6(4) . . ?
O3 C36A C39A 112.5(6) . . ?
C38A C36A O3 103.3(7) . . ?
C38A C36A C37 117.8(7) . . ?
C38A C36A C39A 110.9(7) . . ?
C39A C36A C37 111.1(6) . . ?
C52 C51 C52 114.8(4) 2_655 . ?
C51 C52 C53 125.9(4) . . ?
C51 C52 C53A 97.6(5) . . ?

loop_
_geom_bond_atom_site_label_1
_geom_bond_atom_site_label_2
_geom_bond_distance
_geom_bond_site_symmetry_2
_geom_bond_publ_flag
Mg1 O1 2.0068(12) . ?
Mg1 N1 2.0603(13) . ?
Mg1 N2 2.0811(13) . ?
Mg1 N3 2.0865(14) . ?
Mg1 B1 2.6028(18) . ?
O1 C30 1.450(2) . ?
O1 B1 1.556(2) . ?
O2 C31 1.426(2) . ?
O2 B1 1.440(2) . ?
O3 B2 1.366(2) . ?
O3 C36 1.474(3) . ?
O3 C36A 1.507(7) . ?
O4 C37 1.450(2) . ?
O4 B2 1.356(2) . ?
N1 C2 1.335(2) . ?
N1 C6 1.440(2) . ?
N2 C4 1.326(2) . ?
N2 C18 1.444(2) . ?
N3 C42 1.272(2) . ?
N3 B1 1.598(2) . ?
C1 C2 1.522(2) . ?
C2 C3 1.398(2) . ?
C3 C4 1.410(2) . ?
C4 C5 1.517(2) . ?
C6 C7 1.412(2) . ?
C6 C11 1.404(2) . ?
C7 C8 1.392(2) . ?
C7 C12 1.522(2) . ?
C8 C9 1.384(3) . ?
C9 C10 1.379(3) . ?
C10 C11 1.393(2) . ?
C11 C15 1.525(2) . ?
C12 C13 1.528(2) . ?
C12 C14 1.534(2) . ?
C15 C16 1.532(3) . ?
C15 C17 1.526(3) . ?
C18 C19 1.405(2) . ?
C18 C23 1.406(2) . ?
C19 C20 1.393(2) . ?
C19 C24 1.522(2) . ?
C20 C21 1.382(3) . ?
C21 C22 1.373(3) . ?
C22 C23 1.398(2) . ?
C23 C27 1.522(3) . ?
C24 C25 1.507(3) . ?
C24 C26 1.508(3) . ?
C27 C28 1.557(3) . ?
C27 C29 1.514(3) . ?
C30 C31 1.558(3) . ?
C30 C32 1.527(3) . ?
C30 C33 1.524(3) . ?
C31 C34 1.523(3) . ?
C31 C35 1.529(3) . ?
C37 C36 1.555(3) . ?
C37 C40 1.493(3) . ?
C37 C41 1.536(3) . ?
C37 C36A 1.553(5) . ?
C37 C40A 1.579(8) . ?
C37 C41A 1.516(7) . ?
C42 C43 1.540(2) . ?
C42 B2 1.600(2) . ?
C43 C44 1.539(3) . ?
C43 C45 1.526(3) . ?
C43 C46 1.530(3) . ?
C47 C48 1.519(2) . ?
C47 B1 1.618(2) . ?
C48 C49 1.524(3) . ?
C49 C50 1.486(4) . ?
C36 C38 1.519(4) . ?
C36 C39 1.522(4) . ?
C36A C38A 1.493(12) . ?
C36A C39A 1.514(11) . ?
C51 C52 1.502(4) 2_655 ?
C51 C52 1.502(4) . ?
C52 C53 1.528(8) . ?
C52 C53A 1.515(8) . ?
